data_4063193
loop_
_publ_author_name
'Johannes Belzner'
'Dirk Sch\"ar'
'Uwe Dehnert'
'Mathias Noltemeyer'

_publ_section_title
;
 Synthesis and Structure of Aryllithium Compounds Containing
 ortho-Directing (Dimethylamino)methyl and Trimethylhydrazino
 Substituents
;
_journal_issue 2
_journal_name_full Organometallics
_journal_page_first 285
_journal_page_last 288
_journal_paper_doi 10.1021/om960858q
_journal_volume 16
_journal_year 1997
_chemical_formula_sum 'C26 H42 Li2 N2 O'
_chemical_formula_weight 412.515
_chemical_melting_point 'impossible to measure'
_chemical_name_common 2
_chemical_name_systematic
; 
 (4,6 dimethyl-2-(dimethylaminomethyl)phenyl lithium)2 . et2O 
;
_space_group_IT_number 2
_symmetry_cell_setting triclinic
_symmetry_space_group_name_Hall '-P 1'
_symmetry_space_group_name_H-M 'P -1'
_atom_sites_solution_hydrogens geom
_atom_sites_solution_primary direct
_atom_sites_solution_secondary difmap
_audit_creation_method SHELXL
_cell_angle_alpha 76.21(3)
_cell_angle_beta 73.58(2)
_cell_angle_gamma 70.06(2)
_cell_formula_units_Z 2
_cell_length_a 10.642(5)
_cell_length_b 11.231(7)
_cell_length_c 12.641(6)
_cell_measurement_reflns_used 30
_cell_measurement_temperature 153(2)
_cell_measurement_theta_max 12
_cell_measurement_theta_min 10
_cell_volume 1345.4(12)
_computing_cell_refinement 'Stoe Dif4'
_computing_data_collection 'Stoe Dif4'
_computing_data_reduction 'Stoe Redu4'
_computing_molecular_graphics SHELXTL
_computing_publication_material SHELXTL
_computing_structure_refinement 'SHELXL-93 (Sheldrick, 1993)'
_computing_structure_solution 'SHELXS-86 (Sheldrick, 1990)'
_diffrn_ambient_temperature 153(2)
_diffrn_measurement_device ' Stoe AED2 '
_diffrn_measurement_method 'profile fitting'
_diffrn_radiation_monochromator graphite
_diffrn_radiation_source 'fine-focus sealed tube'
_diffrn_radiation_type MoK\a
_diffrn_radiation_wavelength 0.71073
_diffrn_reflns_av_R_equivalents 0.0922
_diffrn_reflns_av_sigmaI/netI 0.0462
_diffrn_reflns_limit_h_max 12
_diffrn_reflns_limit_h_min -11
_diffrn_reflns_limit_k_max 13
_diffrn_reflns_limit_k_min -12
_diffrn_reflns_limit_l_max 14
_diffrn_reflns_limit_l_min -9
_diffrn_reflns_number 5109
_diffrn_reflns_theta_max 24.94
_diffrn_reflns_theta_min 3.58
_diffrn_standards_decay_% 0
_diffrn_standards_interval_time 90
_diffrn_standards_number 3
_exptl_absorpt_coefficient_mu 0.060
_exptl_absorpt_correction_type none
_exptl_crystal_colour yellow
_exptl_crystal_density_diffrn 1.018
_exptl_crystal_description blocks
_exptl_crystal_F_000 452
_exptl_crystal_size_max 0.80
_exptl_crystal_size_mid 0.80
_exptl_crystal_size_min 0.50
_refine_diff_density_max 0.240
_refine_diff_density_min -0.257
_refine_diff_density_rms 0.048
_refine_ls_extinction_method none
_refine_ls_goodness_of_fit_all 1.021
_refine_ls_goodness_of_fit_obs 1.041
_refine_ls_hydrogen_treatment riding
_refine_ls_matrix_type full
_refine_ls_number_parameters 290
_refine_ls_number_reflns 4686
_refine_ls_number_restraints 0
_refine_ls_restrained_S_all 1.038
_refine_ls_restrained_S_obs 1.041
_refine_ls_R_factor_all 0.0979
_refine_ls_R_factor_obs 0.0646
_refine_ls_shift/esd_max -0.416
_refine_ls_shift/esd_mean 0.009
_refine_ls_structure_factor_coef Fsqd
_refine_ls_weighting_details 'w=1/[\s^2^(Fo^2^)+(0.0968P)^2^+0.6997P] where P=(Fo^2^+2Fc^2^)/3'
_refine_ls_weighting_scheme calc
_refine_ls_wR_factor_all 0.1981
_refine_ls_wR_factor_obs 0.1627
_reflns_number_observed 3203
_reflns_number_total 4690
_reflns_observed_criterion >2sigma(I)
_cod_depositor_comments
;
The following automatic conversions were performed:

'_refine_ls_weighting_scheme' value 'calc
w=1/[\s^2^(Fo^2^)+(0.0968P)^2^+0.6997P] where P=(Fo^2^+2Fc^2^)/3' was
changed to 'calc'. New tag '_refine_ls_weighting_details' was
created. The value of the new tag was set to
'w=1/[\s^2^(Fo^2^)+(0.0968P)^2^+0.6997P] where P=(Fo^2^+2Fc^2^)/3'.

Automatic conversion script
Id: cif_fix_values 3143 2015-03-26 13:38:13Z robertas 
;
_cod_original_sg_symbol_H-M P-1
_cod_database_code 4063193

loop_
_symmetry_equiv_pos_as_xyz
'x, y, z'
'-x, -y, -z'

loop_
_atom_site_aniso_label
_atom_site_aniso_U_11
_atom_site_aniso_U_22
_atom_site_aniso_U_33
_atom_site_aniso_U_23
_atom_site_aniso_U_13
_atom_site_aniso_U_12
O1 0.0300(10) 0.0524(12) 0.0466(12) 0.0024(9) -0.0111(8) -0.0121(9)
Li1 0.031(2) 0.032(2) 0.037(2) 0.000(2) -0.008(2) -0.009(2)
Li2 0.035(2) 0.038(2) 0.039(2) 0.000(2) -0.006(2) -0.011(2)
N1 0.0320(11) 0.0287(11) 0.0434(13) -0.0028(9) -0.0101(10) -0.0147(9)
N2 0.0354(12) 0.0257(11) 0.0326(12) -0.0049(9) -0.0023(9) -0.0079(9)
C11 0.0305(13) 0.0280(13) 0.0298(13) -0.0015(10) -0.0047(10) -0.0120(10)
C12 0.0307(13) 0.0276(13) 0.0283(13) -0.0006(10) -0.0052(10) -0.0109(10)
C121 0.0359(14) 0.0291(13) 0.0403(15) -0.0027(11) -0.0151(12) -0.0105(11)
C122 0.052(2) 0.044(2) 0.072(2) 0.000(2) -0.020(2) -0.0297(15)
C123 0.034(2) 0.048(2) 0.059(2) -0.0068(15) -0.0004(14) -0.0132(13)
C13 0.0309(13) 0.0320(14) 0.0351(14) -0.0002(11) -0.0087(11) -0.0098(11)
C14 0.0368(14) 0.0259(13) 0.0338(14) -0.0006(11) -0.0034(11) -0.0095(11)
C141 0.053(2) 0.0318(15) 0.061(2) 0.0047(14) -0.015(2) -0.0115(13)
C15 0.0333(13) 0.0282(13) 0.0374(14) -0.0050(11) -0.0005(11) -0.0155(11)
C16 0.0299(13) 0.0320(14) 0.0321(14) -0.0005(11) -0.0054(10) -0.0128(11)
C161 0.043(2) 0.039(2) 0.056(2) -0.0021(13) -0.0187(14) -0.0205(13)
C21 0.0293(13) 0.0253(13) 0.0365(14) -0.0036(11) -0.0056(11) -0.0098(10)
C22 0.0244(12) 0.0240(12) 0.0367(14) -0.0044(10) -0.0051(10) -0.0069(10)
C221 0.0373(14) 0.0293(13) 0.0386(15) -0.0043(11) -0.0131(12) -0.0065(11)
C222 0.055(2) 0.0296(14) 0.044(2) -0.0108(12) -0.0001(14) -0.0085(13)
C223 0.048(2) 0.039(2) 0.043(2) -0.0027(13) 0.0017(13) -0.0181(13)
C23 0.0269(12) 0.0291(13) 0.0396(15) -0.0019(11) -0.0078(11) -0.0074(10)
C24 0.0268(13) 0.0245(13) 0.051(2) -0.0042(12) -0.0085(12) -0.0063(10)
C241 0.041(2) 0.0277(14) 0.075(2) -0.0068(14) -0.0193(15) -0.0037(12)
C25 0.0351(14) 0.0271(13) 0.050(2) -0.0127(12) -0.0070(12) -0.0088(11)
C26 0.0357(14) 0.0312(14) 0.0390(15) -0.0062(11) -0.0082(11) -0.0124(11)
C261 0.067(2) 0.039(2) 0.049(2) -0.0102(14) -0.020(2) -0.0127(15)
C31 0.049(2) 0.095(3) 0.083(3) 0.024(2) -0.034(2) -0.022(2)
C32 0.035(2) 0.066(2) 0.071(2) -0.006(2) -0.021(2) -0.0125(15)
C33 0.053(2) 0.065(2) 0.050(2) 0.010(2) -0.010(2) -0.025(2)
C34 0.045(2) 0.109(3) 0.042(2) 0.011(2) -0.0061(15) -0.010(2)

loop_
_atom_site_label
_atom_site_type_symbol
_atom_site_fract_x
_atom_site_fract_y
_atom_site_fract_z
_atom_site_U_iso_or_equiv
_atom_site_thermal_displace_type
_atom_site_occupancy
_atom_site_calc_flag
_atom_site_refinement_flags
O1 O 0.0177(2) 0.7689(2) 0.9094(2) 0.0443(5) Uani 1 d .
Li1 Li 0.3932(4) 0.7420(4) 0.6555(4) 0.0339(10) Uani 1 d .
Li2 Li 0.1882(4) 0.7603(4) 0.7955(4) 0.0391(10) Uani 1 d .
N1 N 0.5725(2) 0.6880(2) 0.7119(2) 0.0333(5) Uani 1 d .
N2 N 0.3813(2) 0.7814(2) 0.4905(2) 0.0326(5) Uani 1 d .
C11 C 0.3379(2) 0.5745(2) 0.7760(2) 0.0295(6) Uani 1 d .
C12 C 0.4536(2) 0.5288(2) 0.8245(2) 0.0292(6) Uani 1 d .
C121 C 0.5248(3) 0.6249(2) 0.8258(2) 0.0339(6) Uani 1 d .
H12A H 0.4604(3) 0.6907(2) 0.8712(2) 0.041 Uiso 1 calc R
H12B H 0.6041(3) 0.5802(2) 0.8610(2) 0.041 Uiso 1 calc R
C122 C 0.6196(3) 0.7949(3) 0.7165(3) 0.0525(8) Uani 1 d .
H12B H 0.6922(15) 0.7630(4) 0.7585(15) 0.068 Uiso 1 calc R
H12C H 0.5427(6) 0.8598(9) 0.7536(15) 0.068 Uiso 1 calc R
H12D H 0.6553(19) 0.8331(12) 0.6404(3) 0.068 Uiso 1 calc R
C123 C 0.6845(3) 0.5961(3) 0.6485(3) 0.0494(8) Uani 1 d .
H12E H 0.7622(8) 0.5635(14) 0.6851(9) 0.064 Uiso 1 calc R
H12F H 0.7130(14) 0.6387(6) 0.5724(5) 0.064 Uiso 1 calc R
H12G H 0.6534(7) 0.5245(10) 0.6456(14) 0.064 Uiso 1 calc R
C13 C 0.5044(3) 0.4011(2) 0.8719(2) 0.0331(6) Uani 1 d .
H13A H 0.5819(3) 0.3764(2) 0.9042(2) 0.043 Uiso 1 calc R
C14 C 0.4429(3) 0.3101(2) 0.8724(2) 0.0337(6) Uani 1 d .
C141 C 0.4982(3) 0.1715(3) 0.9237(3) 0.0506(8) Uani 1 d .
H14A H 0.5978(4) 0.1493(6) 0.9132(14) 0.066 Uiso 1 calc R
H14B H 0.4762(17) 0.1155(3) 0.8873(11) 0.066 Uiso 1 calc R
H14C H 0.4562(15) 0.1601(5) 1.0037(4) 0.066 Uiso 1 calc R
C15 C 0.3325(3) 0.3496(2) 0.8217(2) 0.0328(6) Uani 1 d .
H15A H 0.2908(3) 0.2884(2) 0.8184(2) 0.043 Uiso 1 calc R
C16 C 0.2810(2) 0.4783(2) 0.7751(2) 0.0315(6) Uani 1 d .
C161 C 0.1606(3) 0.5120(3) 0.7204(3) 0.0429(7) Uani 1 d .
H16A H 0.1762(9) 0.4468(10) 0.6747(12) 0.056 Uiso 1 calc R
H16B H 0.1516(12) 0.5960(8) 0.6729(12) 0.056 Uiso 1 calc R
H16C H 0.0764(4) 0.5148(17) 0.7782(3) 0.056 Uiso 1 calc R
C21 C 0.2292(2) 0.9245(2) 0.6813(2) 0.0305(6) Uani 1 d .
C22 C 0.1965(2) 0.9612(2) 0.5755(2) 0.0289(6) Uani 1 d .
C221 C 0.2355(3) 0.8582(2) 0.5028(2) 0.0351(6) Uani 1 d .
H22A H 0.1772(3) 0.8005(2) 0.5362(2) 0.042 Uiso 1 calc R
H22B H 0.2174(3) 0.8995(2) 0.4279(2) 0.042 Uiso 1 calc R
C222 C 0.4058(3) 0.6702(3) 0.4376(3) 0.0454(7) Uani 1 d .
H22B H 0.3811(19) 0.6997(3) 0.3646(7) 0.059 Uiso 1 calc R
H22C H 0.3496(15) 0.6160(10) 0.4851(8) 0.059 Uiso 1 calc R
H22D H 0.5029(5) 0.6207(10) 0.4276(15) 0.059 Uiso 1 calc R
C223 C 0.4707(3) 0.8595(3) 0.4223(2) 0.0452(7) Uani 1 d .
H22E H 0.4516(13) 0.8880(15) 0.3473(5) 0.059 Uiso 1 calc R
H22F H 0.5668(3) 0.8081(6) 0.4168(13) 0.059 Uiso 1 calc R
H22G H 0.4532(14) 0.9344(10) 0.4571(8) 0.059 Uiso 1 calc R
C23 C 0.1265(2) 1.0863(2) 0.5353(2) 0.0327(6) Uani 1 d .
H23A H 0.1066(2) 1.1053(2) 0.4634(2) 0.042 Uiso 1 calc R
C24 C 0.0855(2) 1.1837(2) 0.5992(2) 0.0349(6) Uani 1 d .
C241 C 0.0033(3) 1.3185(3) 0.5591(3) 0.0484(8) Uani 1 d .
H24A H 0.0292(15) 1.3806(3) 0.5852(14) 0.063 Uiso 1 calc R
H24B H -0.0947(3) 1.3283(6) 0.5890(13) 0.063 Uiso 1 calc R
H24C H 0.0222(15) 1.3339(7) 0.4773(3) 0.063 Uiso 1 calc R
C25 C 0.1194(3) 1.1523(2) 0.7022(2) 0.0369(6) Uani 1 d .
H25A H 0.0950(3) 1.2177(2) 0.7465(2) 0.048 Uiso 1 calc R
C26 C 0.1891(3) 1.0266(2) 0.7431(2) 0.0345(6) Uani 1 d .
C261 C 0.2191(4) 1.0000(3) 0.8582(3) 0.0504(8) Uani 1 d .
H26A H 0.2781(17) 1.0503(15) 0.8588(5) 0.065 Uiso 1 calc R
H26B H 0.2656(18) 0.9085(4) 0.8768(7) 0.065 Uiso 1 calc R
H26C H 0.1329(4) 1.0241(18) 0.9135(3) 0.065 Uiso 1 calc R
C31 C -0.1248(4) 0.9257(4) 0.7963(3) 0.0781(13) Uani 1 d .
H31A H -0.2157(11) 0.9532(15) 0.7793(17) 0.101 Uiso 1 calc R
H31B H -0.0543(18) 0.9065(8) 0.7283(8) 0.101 Uiso 1 calc R
H31C H -0.1129(27) 0.9944(8) 0.8244(9) 0.101 Uiso 1 calc R
C32 C -0.1121(3) 0.8122(3) 0.8800(3) 0.0568(9) Uani 1 d .
H32A H -0.1855(3) 0.8311(3) 0.9476(3) 0.074 Uiso 1 calc R
H32B H -0.1244(3) 0.7431(3) 0.8514(3) 0.074 Uiso 1 calc R
C33 C 0.0233(3) 0.6727(3) 1.0062(3) 0.0579(9) Uani 1 d .
H33A H 0.0280(3) 0.5907(3) 0.9868(3) 0.075 Uiso 1 calc R
H33B H -0.0615(3) 0.6979(3) 1.0640(3) 0.075 Uiso 1 calc R
C34 C 0.1423(3) 0.6540(4) 1.0515(3) 0.0739(12) Uani 1 d .
H34B H 0.1399(14) 0.5914(18) 1.1204(12) 0.096 Uiso 1 calc R
H34C H 0.1401(14) 0.7358(6) 1.0678(19) 0.096 Uiso 1 calc R
H34D H 0.2266(3) 0.6222(23) 0.9967(9) 0.096 Uiso 1 calc R

loop_
_atom_type_symbol
_atom_type_description
_atom_type_scat_dispersion_real
_atom_type_scat_dispersion_imag
_atom_type_scat_source
C C 0.0033 0.0016 'International Tables Vol C Tables 4.2.6.8 and 6.1.1.4'
H H 0.0000 0.0000 'International Tables Vol C Tables 4.2.6.8 and 6.1.1.4'
Li Li -0.0003 0.0001 'International Tables Vol C Tables 4.2.6.8 and 6.1.1.4'
N N 0.0061 0.0033 'International Tables Vol C Tables 4.2.6.8 and 6.1.1.4'
O O 0.0106 0.0060 'International Tables Vol C Tables 4.2.6.8 and 6.1.1.4'

loop_
_geom_angle_atom_site_label_1
_geom_angle_atom_site_label_2
_geom_angle_atom_site_label_3
_geom_angle
C32 O1 C33 112.9(2)
C32 O1 Li2 121.5(2)
C33 O1 Li2 117.1(2)
N2 Li1 N1 125.2(2)
N2 Li1 C21 88.4(2)
N1 Li1 C21 123.3(2)
N2 Li1 C11 123.4(2)
N1 Li1 C11 88.0(2)
C21 Li1 C11 111.5(2)
N2 Li1 Li2 118.9(2)
N1 Li1 Li2 115.9(2)
C21 Li1 Li2 55.6(2)
C11 Li1 Li2 55.9(2)
O1 Li2 C21 123.2(2)
O1 Li2 C11 118.8(2)
C21 Li2 C11 117.9(2)
O1 Li2 Li1 177.5(3)
C21 Li2 Li1 58.5(2)
C11 Li2 Li1 59.4(2)
C123 N1 C122 109.4(2)
C123 N1 C121 110.5(2)
C122 N1 C121 110.3(2)
C123 N1 Li1 112.5(2)
C122 N1 Li1 114.8(2)
C121 N1 Li1 99.0(2)
C222 N2 C223 109.6(2)
C222 N2 C221 109.5(2)
C223 N2 C221 110.5(2)
C222 N2 Li1 116.0(2)
C223 N2 Li1 111.7(2)
C221 N2 Li1 99.1(2)
C16 C11 C12 114.0(2)
C16 C11 Li2 113.9(2)
C12 C11 Li2 122.3(2)
C16 C11 Li1 137.1(2)
C12 C11 Li1 98.2(2)
Li2 C11 Li1 64.7(2)
C13 C12 C11 123.5(2)
C13 C12 C121 118.7(2)
C11 C12 C121 117.7(2)
N1 C121 C12 111.5(2)
C14 C13 C12 120.7(2)
C13 C14 C15 117.8(2)
C13 C14 C141 120.7(3)
C15 C14 C141 121.5(2)
C14 C15 C16 121.3(2)
C15 C16 C11 122.7(2)
C15 C16 C161 117.4(2)
C11 C16 C161 119.9(2)
C22 C21 C26 114.4(2)
C22 C21 Li2 122.6(2)
C26 C21 Li2 107.7(2)
C22 C21 Li1 99.8(2)
C26 C21 Li1 140.3(2)
Li2 C21 Li1 65.8(2)
C23 C22 C21 123.3(2)
C23 C22 C221 118.4(2)
C21 C22 C221 118.3(2)
N2 C221 C22 112.5(2)
C24 C23 C22 120.9(3)
C25 C24 C23 117.5(2)
C25 C24 C241 121.0(3)
C23 C24 C241 121.4(3)
C24 C25 C26 121.7(2)
C25 C26 C21 122.2(2)
C25 C26 C261 118.2(2)
C21 C26 C261 119.6(2)
O1 C32 C31 112.0(3)
O1 C33 C34 111.6(3)

loop_
_geom_bond_atom_site_label_1
_geom_bond_atom_site_label_2
_geom_bond_distance
O1 C32 1.424(3)
O1 C33 1.427(4)
O1 Li2 1.961(5)
Li1 N2 2.057(5)
Li1 N1 2.071(5)
Li1 C21 2.216(5)
Li1 C11 2.256(5)
Li1 Li2 2.370(6)
Li2 C21 2.144(5)
Li2 C11 2.170(5)
N1 C123 1.464(4)
N1 C122 1.469(3)
N1 C121 1.476(3)
N2 C222 1.468(3)
N2 C223 1.470(3)
N2 C221 1.480(3)
C11 C16 1.411(3)
C11 C12 1.415(4)
C12 C13 1.398(3)
C12 C121 1.520(3)
C13 C14 1.387(4)
C14 C15 1.387(4)
C14 C141 1.516(4)
C15 C16 1.405(4)
C16 C161 1.520(4)
C21 C22 1.409(4)
C21 C26 1.417(4)
C22 C23 1.395(3)
C22 C221 1.522(4)
C23 C24 1.391(4)
C24 C25 1.382(4)
C24 C241 1.515(4)
C25 C26 1.402(4)
C26 C261 1.517(4)
C31 C32 1.443(5)
C33 C34 1.466(5)
